data_2217852
loop_
_publ_author_name
'Wei, Lin-Heng'

_publ_section_title
;<i>catena</i>-Poly[[nickel(II)-\m-1,3-dimethyl-2,6-dioxo-7<i>H</i>-purinato-\k^2^<i>N</i>^7^:<i>N</i>^9^]
 hydroxide]
;
_journal_coeditor_code AT2551
_journal_issue 4
_journal_name_full 'Acta Crystallographica Section E'
_journal_page_first m578
_journal_paper_doi 10.1107/S160053680800737X
_journal_volume 64
_journal_year 2008
_chemical_formula_iupac '[Ni (C7 H7 N4 O2)] O H'
_chemical_formula_moiety 'C7 H7 N4 Ni O2 +, H O -'
_chemical_formula_sum 'C7 H8 N4 Ni O3'
_chemical_formula_weight 254.88
_chemical_name_systematic
;
catena-Poly[[nickel(II)-\m-1,3-dimethyl-2,6-dioxo-7H-purinato-\k^2^N^7^:N^9^]
hydroxide]
;
_space_group_IT_number 14
_symmetry_cell_setting monoclinic
_symmetry_space_group_name_Hall '-P 2ybc'
_symmetry_space_group_name_H-M 'P 1 21/c 1'
_atom_sites_solution_hydrogens geom
_atom_sites_solution_primary direct
_atom_sites_solution_secondary difmap
_audit_creation_method SHELXL-97
_cell_angle_alpha 90.00
_cell_angle_beta 101.993(3)
_cell_angle_gamma 90.00
_cell_formula_units_Z 4
_cell_length_a 11.399(3)
_cell_length_b 11.533(2)
_cell_length_c 6.9807(15)
_cell_measurement_reflns_used 1720
_cell_measurement_temperature 298(2)
_cell_measurement_theta_max 28.04
_cell_measurement_theta_min 2.15
_cell_volume 897.7(3)
_computing_cell_refinement 'SAINT-Plus (Bruker, 2001)'
_computing_data_collection 'SMART (Bruker, 2001)'
_computing_data_reduction 'SAINT-Plus (Bruker, 2001)'
_computing_molecular_graphics 'PLATON (Spek, 2003)'
_computing_publication_material 'PLATON (Spek, 2003)'
_computing_structure_refinement 'SHELXL97 (Sheldrick, 2008)'
_computing_structure_solution 'SHELXS97 (Sheldrick, 2008)'
_diffrn_ambient_temperature 298(2)
_diffrn_measured_fraction_theta_full 0.993
_diffrn_measured_fraction_theta_max 0.993
_diffrn_measurement_device_type 'Bruker SMART APEX CCD area-detector'
_diffrn_measurement_method \w
_diffrn_radiation_monochromator graphite
_diffrn_radiation_source 'fine-focus sealed tube'
_diffrn_radiation_type MoK\a
_diffrn_radiation_wavelength 0.71073
_diffrn_reflns_av_R_equivalents 0.0237
_diffrn_reflns_av_sigmaI/netI 0.0301
_diffrn_reflns_limit_h_max 5
_diffrn_reflns_limit_h_min -14
_diffrn_reflns_limit_k_max 14
_diffrn_reflns_limit_k_min -13
_diffrn_reflns_limit_l_max 8
_diffrn_reflns_limit_l_min -8
_diffrn_reflns_number 4701
_diffrn_reflns_theta_full 26.00
_diffrn_reflns_theta_max 26.00
_diffrn_reflns_theta_min 1.83
_diffrn_standards_decay_% 0
_exptl_absorpt_coefficient_mu 2.153
_exptl_absorpt_correction_T_max 0.8466
_exptl_absorpt_correction_T_min 0.4247
_exptl_absorpt_correction_type multi-scan
_exptl_absorpt_process_details '(SADABS; Sheldrick, 2001)'
_exptl_crystal_colour brown
_exptl_crystal_density_diffrn 1.886
_exptl_crystal_density_method 'not measured'
_exptl_crystal_description block
_exptl_crystal_F_000 520
_exptl_crystal_size_max 0.48
_exptl_crystal_size_mid 0.24
_exptl_crystal_size_min 0.08
_refine_diff_density_max 0.356
_refine_diff_density_min -0.433
_refine_ls_extinction_method none
_refine_ls_goodness_of_fit_ref 1.068
_refine_ls_hydrogen_treatment mixed
_refine_ls_matrix_type full
_refine_ls_number_parameters 142
_refine_ls_number_reflns 1753
_refine_ls_number_restraints 7
_refine_ls_restrained_S_all 1.100
_refine_ls_R_factor_all 0.0312
_refine_ls_R_factor_gt 0.0283
_refine_ls_shift/su_max 0.001
_refine_ls_shift/su_mean 0.000
_refine_ls_structure_factor_coef Fsqd
_refine_ls_weighting_details 'calc w=1/[\s^2^(Fo^2^)+(0.048P)^2^+0.1385P] where P=(Fo^2^+2Fc^2^)/3'
_refine_ls_weighting_scheme calc
_refine_ls_wR_factor_gt 0.0764
_refine_ls_wR_factor_ref 0.0780
_reflns_number_gt 1592
_reflns_number_total 1753
_reflns_threshold_expression I>2\s(I)
_cod_data_source_file at2551.cif
_cod_data_source_block I
_cod_original_sg_symbol_H-M 'P 21/c'
_cod_database_code 2217852
_cod_database_fobs_code 2217852

loop_
_symmetry_equiv_pos_as_xyz
'x, y, z'
'-x, y+1/2, -z+1/2'
'-x, -y, -z'
'x, -y-1/2, z-1/2'

loop_
_atom_site_type_symbol
_atom_site_label
_atom_site_fract_x
_atom_site_fract_y
_atom_site_fract_z
_atom_site_U_iso_or_equiv
_atom_site_adp_type
_atom_site_calc_flag
_atom_site_refinement_flags
_atom_site_occupancy
Ni Ni1 0.48633(3) 0.53369(2) 0.24668(4) 0.03643(14) Uani d . 1
O O1 0.2600(2) 0.03105(12) 0.0185(3) 0.0546(5) Uani d . 1
O O2 0.04285(16) 0.36076(15) -0.1653(3) 0.0568(4) Uani d . 1
O O3 0.2120(4) 0.7950(3) 0.9081(7) 0.1392(14) Uani d DU 1
H H3 0.227(5) 0.8648(16) 0.931(7) 0.135(6) Uiso d DU 1
N N1 0.44301(17) 0.37995(14) 0.1875(3) 0.0365(4) Uani d . 1
N N2 0.46418(17) 0.18588(15) 0.1998(3) 0.0367(4) Uani d . 1
N N3 0.15129(17) 0.19704(15) -0.0707(3) 0.0399(4) Uani d . 1
N N4 0.23455(17) 0.38436(14) 0.0017(2) 0.0381(4) Uani d . 1
C C1 0.51491(19) 0.28771(17) 0.2480(3) 0.0368(5) Uani d . 1
H H1 0.5935 0.2955 0.3177 0.044 Uiso calc R 1
C C2 0.35017(19) 0.21287(15) 0.0998(3) 0.0329(4) Uani d . 1
C C3 0.2555(2) 0.13741(16) 0.0164(3) 0.0377(5) Uani d . 1
C C4 0.1381(2) 0.31716(19) -0.0830(3) 0.0393(5) Uani d . 1
C C5 0.33876(18) 0.33133(15) 0.0931(3) 0.0318(4) Uani d . 1
C C6 0.0440(2) 0.1291(2) -0.1542(4) 0.0554(6) Uani d . 1
H H6A -0.0174 0.1442 -0.0819 0.083 Uiso calc R 1
H H6B 0.0635 0.0481 -0.1466 0.083 Uiso calc R 1
H H6C 0.0157 0.1507 -0.2887 0.083 Uiso calc R 1
C C7 0.2229(3) 0.5112(2) -0.0110(4) 0.0520(6) Uani d . 1
H H7A 0.2696 0.5456 0.1054 0.078 Uiso calc R 1
H H7B 0.1402 0.5323 -0.0236 0.078 Uiso calc R 1
H H7C 0.2513 0.5384 -0.1232 0.078 Uiso calc R 1

loop_
_atom_site_aniso_label
_atom_site_aniso_U_11
_atom_site_aniso_U_22
_atom_site_aniso_U_33
_atom_site_aniso_U_12
_atom_site_aniso_U_13
_atom_site_aniso_U_23
Ni1 0.0411(2) 0.01831(18) 0.0477(2) -0.00491(9) 0.00408(13) -0.00290(8)
O1 0.0644(13) 0.0267(8) 0.0696(11) -0.0096(7) 0.0068(10) -0.0035(6)
O2 0.0416(9) 0.0613(11) 0.0608(10) 0.0094(8) -0.0050(8) 0.0053(8)
O3 0.118(3) 0.0735(17) 0.203(4) -0.0072(19) -0.019(3) 0.001(2)
N1 0.0405(10) 0.0246(7) 0.0428(9) -0.0015(7) 0.0052(8) -0.0014(7)
N2 0.0397(10) 0.0244(8) 0.0437(9) 0.0021(7) 0.0036(8) 0.0010(7)
N3 0.0380(10) 0.0387(9) 0.0406(9) -0.0066(8) 0.0027(8) -0.0010(7)
N4 0.0413(10) 0.0291(8) 0.0419(9) 0.0054(7) 0.0040(8) 0.0035(7)
C1 0.0370(12) 0.0269(12) 0.0438(12) 0.0005(8) 0.0022(10) 0.0003(7)
C2 0.0375(11) 0.0240(9) 0.0363(10) -0.0006(8) 0.0055(8) -0.0002(7)
C3 0.0473(13) 0.0286(10) 0.0381(10) -0.0049(8) 0.0107(9) -0.0007(7)
C4 0.0409(12) 0.0409(11) 0.0358(10) 0.0024(9) 0.0067(9) 0.0003(9)
C5 0.0383(11) 0.0230(8) 0.0339(9) 0.0022(8) 0.0072(8) 0.0006(7)
C6 0.0480(14) 0.0587(15) 0.0562(14) -0.0190(12) 0.0033(12) -0.0054(11)
C7 0.0574(16) 0.0295(10) 0.0639(15) 0.0110(11) 0.0008(12) 0.0038(10)

loop_
_atom_type_symbol
_atom_type_description
_atom_type_scat_dispersion_real
_atom_type_scat_dispersion_imag
_atom_type_scat_source
C C 0.0033 0.0016 'International Tables Vol C Tables 4.2.6.8 and 6.1.1.4'
H H 0.0000 0.0000 'International Tables Vol C Tables 4.2.6.8 and 6.1.1.4'
N N 0.0061 0.0033 'International Tables Vol C Tables 4.2.6.8 and 6.1.1.4'
O O 0.0106 0.0060 'International Tables Vol C Tables 4.2.6.8 and 6.1.1.4'
Ni Ni 0.3393 1.1124 'International Tables Vol C Tables 4.2.6.8 and 6.1.1.4'

loop_
_geom_angle_atom_site_label_1
_geom_angle_atom_site_label_2
_geom_angle_atom_site_label_3
_geom_angle_site_symmetry_1
_geom_angle_site_symmetry_3
_geom_angle
N2 Ni1 N1 2_655 . 177.25(8)
C5 N1 C1 . . 103.84(16)
C5 N1 Ni1 . . 131.82(14)
C1 N1 Ni1 . . 124.22(14)
C1 N2 C2 . . 104.20(15)
C1 N2 Ni1 . 2_645 133.63(15)
C2 N2 Ni1 . 2_645 122.05(14)
C4 N3 C3 . . 125.93(19)
C4 N3 C6 . . 115.8(2)
C3 N3 C6 . . 118.24(19)
C5 N4 C4 . . 119.16(17)
C5 N4 C7 . . 122.08(19)
C4 N4 C7 . . 118.75(19)
N2 C1 N1 . . 114.44(18)
N2 C1 H1 . . 122.8
N1 C1 H1 . . 122.8
C5 C2 N2 . . 108.36(18)
C5 C2 C3 . . 122.7(2)
N2 C2 C3 . . 128.95(17)
O1 C3 N3 . . 121.7(2)
O1 C3 C2 . . 125.7(2)
N3 C3 C2 . . 112.53(17)
O2 C4 N4 . . 121.4(2)
O2 C4 N3 . . 120.7(2)
N4 C4 N3 . . 117.9(2)
N1 C5 N4 . . 129.03(17)
N1 C5 C2 . . 109.16(18)
N4 C5 C2 . . 121.81(19)
N3 C6 H6A . . 109.5
N3 C6 H6B . . 109.5
H6A C6 H6B . . 109.5
N3 C6 H6C . . 109.5
H6A C6 H6C . . 109.5
H6B C6 H6C . . 109.5
N4 C7 H7A . . 109.5
N4 C7 H7B . . 109.5
H7A C7 H7B . . 109.5
N4 C7 H7C . . 109.5
H7A C7 H7C . . 109.5
H7B C7 H7C . . 109.5

loop_
_geom_bond_atom_site_label_1
_geom_bond_atom_site_label_2
_geom_bond_site_symmetry_2
_geom_bond_distance
Ni1 N2 2_655 1.8577(17)
Ni1 N1 . 1.8636(17)
O1 C3 . 1.228(2)
O2 C4 . 1.226(3)
O3 H3 . 0.832(11)
N1 C5 . 1.355(3)
N1 C1 . 1.356(3)
N2 C1 . 1.321(3)
N2 C2 . 1.377(3)
N2 Ni1 2_645 1.8577(17)
N3 C4 . 1.394(3)
N3 C3 . 1.398(3)
N3 C6 . 1.467(3)
N4 C5 . 1.370(3)
N4 C4 . 1.374(3)
N4 C7 . 1.469(3)
C1 H1 . 0.9300
C2 C5 . 1.372(3)
C2 C3 . 1.414(3)
C6 H6A . 0.9600
C6 H6B . 0.9600
C6 H6C . 0.9600
C7 H7A . 0.9600
C7 H7B . 0.9600
C7 H7C . 0.9600

loop_
_geom_hbond_atom_site_label_D
_geom_hbond_atom_site_label_H
_geom_hbond_atom_site_label_A
_geom_hbond_site_symmetry_A
_geom_hbond_distance_DH
_geom_hbond_distance_HA
_geom_hbond_distance_DA
_geom_hbond_angle_DHA
O3 H3 O1 1_566 0.832(11) 2.023(12) 2.851(3) 173(5)
